data_4337932
loop_
_publ_author_name
'Zhou, Yunshan'
'Li, Xiaomin'
'Zhang, Lijuan'
'Guo, Yan'
'Shi, Zonghai'

_publ_section_title
;
 3-D Silver(I)-Lanthanide(III) Heterometallic-Organic Frameworks
 Constructed from 2,2'-Bipyridine-3,3'-dicarboxylic Acid: Synthesis,
 Structure, Photoluminescence, and Their Remarkable Thermostability.
;
_journal_issue 7
_journal_name_full 'Inorganic chemistry'
_journal_page_first 3362
_journal_paper_doi 10.1021/ic402718c
_journal_volume 53
_journal_year 2014
_chemical_formula_sum 'C24 H12 Ag Ho N4 O8'
_chemical_formula_weight 757.18
_chemical_name_systematic
; 
 ? 
;
_space_group_IT_number 15
_symmetry_cell_setting monoclinic
_symmetry_space_group_name_Hall '-C 2yc'
_symmetry_space_group_name_H-M 'C 1 2/c 1'
_atom_sites_solution_hydrogens geom
_atom_sites_solution_primary direct
_atom_sites_solution_secondary difmap
_audit_creation_method SHELXL-97
_cell_angle_alpha 90.00
_cell_angle_beta 93.212(4)
_cell_angle_gamma 90.00
_cell_formula_units_Z 4
_cell_length_a 24.520(2)
_cell_length_b 12.1514(7)
_cell_length_c 7.4337(3)
_cell_measurement_reflns_used 2448
_cell_measurement_temperature 293(2)
_cell_measurement_theta_max 29.2699
_cell_measurement_theta_min 3.2766
_cell_volume 2211.4(2)
_computing_structure_refinement 'SHELXL-97 (Sheldrick, 1997)'
_computing_structure_solution 'SHELXS-97 (Sheldrick, 1990)'
_diffrn_ambient_temperature 293(2)
_diffrn_detector_area_resol_mean 16.0971
_diffrn_measured_fraction_theta_full 0.999
_diffrn_measured_fraction_theta_max 0.999
_diffrn_measurement_device_type 'Xcalibur, Eos, Gemini'
_diffrn_measurement_method '\w scans'
_diffrn_radiation_monochromator graphite
_diffrn_radiation_source 'fine-focus sealed tube'
_diffrn_radiation_type MoK\a
_diffrn_radiation_wavelength 0.71073
_diffrn_reflns_av_R_equivalents 0.0227
_diffrn_reflns_av_sigmaI/netI 0.0313
_diffrn_reflns_limit_h_max 21
_diffrn_reflns_limit_h_min -30
_diffrn_reflns_limit_k_max 14
_diffrn_reflns_limit_k_min -9
_diffrn_reflns_limit_l_max 9
_diffrn_reflns_limit_l_min -9
_diffrn_reflns_number 4753
_diffrn_reflns_theta_full 25.99
_diffrn_reflns_theta_max 25.99
_diffrn_reflns_theta_min 3.28
_exptl_absorpt_coefficient_mu 4.501
_exptl_absorpt_correction_T_max 1.0000
_exptl_absorpt_correction_T_min 0.79089
_exptl_absorpt_correction_type multi-scan
_exptl_crystal_colour flaxen
_exptl_crystal_density_diffrn 2.274
_exptl_crystal_density_method 'not measured'
_exptl_crystal_description tubular
_exptl_crystal_F_000 1448
_exptl_crystal_size_max 0.7
_exptl_crystal_size_mid 0.3
_exptl_crystal_size_min 0.07
_refine_diff_density_max 0.529
_refine_diff_density_min -0.873
_refine_diff_density_rms 0.116
_refine_ls_extinction_method none
_refine_ls_goodness_of_fit_ref 1.083
_refine_ls_hydrogen_treatment mixed
_refine_ls_matrix_type full
_refine_ls_number_parameters 174
_refine_ls_number_reflns 2170
_refine_ls_number_restraints 0
_refine_ls_restrained_S_all 1.083
_refine_ls_R_factor_all 0.0222
_refine_ls_R_factor_gt 0.0211
_refine_ls_shift/su_max 0.001
_refine_ls_shift/su_mean 0.000
_refine_ls_structure_factor_coef Fsqd
_refine_ls_weighting_details 'calc w=1/[\s^2^(Fo^2^)+(0.0252P)^2^+0.3099P] where P=(Fo^2^+2Fc^2^)/3'
_refine_ls_weighting_scheme calc
_refine_ls_wR_factor_gt 0.0506
_refine_ls_wR_factor_ref 0.0513
_reflns_number_gt 2085
_reflns_number_total 2170
_reflns_threshold_expression >2sigma(I)
_cod_data_source_file ic402718c_si_008.cif
_cod_data_source_block agho
_cod_depositor_comments 'Adding full bibliography for 4337926--4337932.cif.'
_cod_original_cell_volume 2211.5(3)
_cod_database_code 4337932

loop_
_symmetry_equiv_pos_as_xyz
'x, y, z'
'-x, y, -z+1/2'
'x+1/2, y+1/2, z'
'-x+1/2, y+1/2, -z+1/2'
'-x, -y, -z'
'x, -y, z-1/2'
'-x+1/2, -y+1/2, -z'
'x+1/2, -y+1/2, z-1/2'

loop_
_atom_site_label
_atom_site_type_symbol
_atom_site_fract_x
_atom_site_fract_y
_atom_site_fract_z
_atom_site_U_iso_or_equiv
_atom_site_adp_type
_atom_site_occupancy
_atom_site_symmetry_multiplicity
_atom_site_calc_flag
_atom_site_refinement_flags
Ho1 Ho 0.5000 0.054919(17) 0.2500 0.01225(8) Uani 1 2 d S
Ag1 Ag 0.2500 0.2500 -0.5000 0.03884(14) Uani 1 2 d S
O1 O 0.47265(9) 0.0952(2) -0.4602(3) 0.0201(5) Uani 1 1 d .
O4 O 0.43391(9) 0.1676(2) 0.1688(3) 0.0258(6) Uani 1 1 d .
O2 O 0.42107(10) 0.0713(2) -0.2340(3) 0.0267(6) Uani 1 1 d .
O3 O 0.42402(10) 0.3199(2) 0.0038(3) 0.0338(6) Uani 1 1 d .
C11 C 0.43525(12) 0.1298(3) -0.3602(4) 0.0155(6) Uani 1 1 d .
N2 N 0.28208(10) 0.1824(3) -0.2504(3) 0.0228(6) Uani 1 1 d .
N1 N 0.34105(11) 0.3761(3) -0.3639(3) 0.0232(6) Uani 1 1 d .
C12 C 0.40847(12) 0.2310(3) 0.0548(4) 0.0190(7) Uani 1 1 d .
C3 C 0.43952(13) 0.3147(3) -0.5025(4) 0.0216(7) Uani 1 1 d .
H3 H 0.4722 0.2938 -0.5503 0.026 Uiso 1 1 calc R
C5 C 0.36406(12) 0.2789(3) -0.3205(3) 0.0157(6) Uani 1 1 d .
C1 C 0.36826(15) 0.4428(3) -0.4700(5) 0.0285(8) Uani 1 1 d .
H1 H 0.3528 0.5108 -0.4999 0.034 Uiso 1 1 calc R
C2 C 0.41805(15) 0.4170(3) -0.5384(4) 0.0286(8) Uani 1 1 d .
H2 H 0.4364 0.4677 -0.6067 0.034 Uiso 1 1 calc R
C4 C 0.41218(12) 0.2423(3) -0.3946(4) 0.0163(7) Uani 1 1 d .
C7 C 0.35315(12) 0.1877(3) -0.0152(4) 0.0187(7) Uani 1 1 d .
C6 C 0.33278(11) 0.2136(3) -0.1900(4) 0.0157(6) Uani 1 1 d .
C10 C 0.25146(13) 0.1247(4) -0.1400(4) 0.0310(9) Uani 1 1 d .
H10 H 0.2164 0.1043 -0.1813 0.037 Uiso 1 1 calc R
C8 C 0.32114(14) 0.1260(3) 0.0927(4) 0.0286(8) Uani 1 1 d .
H8 H 0.3345 0.1056 0.2075 0.034 Uiso 1 1 calc R
C9 C 0.26937(15) 0.0941(4) 0.0314(5) 0.0347(9) Uani 1 1 d .
H9 H 0.2472 0.0532 0.1039 0.042 Uiso 1 1 calc R

loop_
_atom_site_aniso_label
_atom_site_aniso_U_11
_atom_site_aniso_U_22
_atom_site_aniso_U_33
_atom_site_aniso_U_23
_atom_site_aniso_U_13
_atom_site_aniso_U_12
Ho1 0.01273(11) 0.01361(13) 0.01037(11) 0.000 0.00041(7) 0.000
Ag1 0.0227(2) 0.0682(4) 0.02464(19) 0.0090(2) -0.00782(15) 0.0009(2)
O1 0.0239(12) 0.0220(13) 0.0146(10) 0.0007(9) 0.0047(8) 0.0067(11)
O4 0.0237(12) 0.0330(16) 0.0200(11) 0.0018(10) -0.0058(9) 0.0115(11)
O2 0.0311(14) 0.0249(15) 0.0254(12) 0.0081(10) 0.0129(10) 0.0113(11)
O3 0.0341(14) 0.0279(16) 0.0379(14) 0.0060(12) -0.0114(11) -0.0048(13)
C11 0.0146(14) 0.0168(18) 0.0149(13) -0.0004(12) -0.0014(11) 0.0031(13)
N2 0.0184(14) 0.0286(18) 0.0212(13) -0.0017(12) -0.0003(10) 0.0000(13)
N1 0.0199(14) 0.0211(17) 0.0286(14) 0.0028(12) 0.0021(11) 0.0053(13)
C12 0.0200(16) 0.022(2) 0.0150(14) -0.0021(13) 0.0008(11) 0.0072(15)
C3 0.0227(16) 0.022(2) 0.0210(15) -0.0009(13) 0.0075(12) 0.0042(15)
C5 0.0139(14) 0.0187(18) 0.0141(13) -0.0001(12) -0.0010(11) 0.0005(14)
C1 0.030(2) 0.020(2) 0.036(2) 0.0070(15) 0.0027(15) 0.0078(16)
C2 0.034(2) 0.022(2) 0.0302(18) 0.0084(16) 0.0079(15) -0.0001(17)
C4 0.0159(15) 0.0172(18) 0.0157(14) -0.0019(12) -0.0008(11) 0.0015(13)
C7 0.0167(15) 0.0221(19) 0.0175(14) 0.0023(13) 0.0028(11) 0.0083(14)
C6 0.0112(14) 0.0183(18) 0.0179(14) -0.0016(13) 0.0025(11) 0.0038(13)
C10 0.0160(16) 0.043(3) 0.0349(18) 0.0022(17) 0.0042(13) -0.0058(17)
C8 0.0265(18) 0.035(2) 0.0246(17) 0.0099(16) 0.0021(13) 0.0028(18)
C9 0.027(2) 0.038(3) 0.040(2) 0.0125(18) 0.0094(15) -0.0035(18)

loop_
_atom_type_symbol
_atom_type_description
_atom_type_scat_dispersion_real
_atom_type_scat_dispersion_imag
_atom_type_scat_source
C C 0.0033 0.0016 'International Tables Vol C Tables 4.2.6.8 and 6.1.1.4'
H H 0.0000 0.0000 'International Tables Vol C Tables 4.2.6.8 and 6.1.1.4'
Ag Ag -0.8971 1.1015 'International Tables Vol C Tables 4.2.6.8 and 6.1.1.4'
Ho Ho -0.2175 4.6783 'International Tables Vol C Tables 4.2.6.8 and 6.1.1.4'
N N 0.0061 0.0033 'International Tables Vol C Tables 4.2.6.8 and 6.1.1.4'
O O 0.0106 0.0060 'International Tables Vol C Tables 4.2.6.8 and 6.1.1.4'

loop_
_geom_angle_atom_site_label_1
_geom_angle_atom_site_label_2
_geom_angle_atom_site_label_3
_geom_angle
_geom_angle_site_symmetry_1
_geom_angle_site_symmetry_3
O4 Ho1 O4 102.24(13) 2_655 .
O4 Ho1 O1 82.94(8) 2_655 2_654
O4 Ho1 O1 82.00(8) . 2_654
O4 Ho1 O1 82.00(8) 2_655 1_556
O4 Ho1 O1 82.94(8) . 1_556
O1 Ho1 O1 155.90(12) 2_654 1_556
O4 Ho1 O1 144.10(8) 2_655 6_556
O4 Ho1 O1 96.72(8) . 6_556
O1 Ho1 O1 69.77(9) 2_654 6_556
O1 Ho1 O1 130.85(8) 1_556 6_556
O4 Ho1 O1 96.72(8) 2_655 5_655
O4 Ho1 O1 144.10(8) . 5_655
O1 Ho1 O1 130.85(8) 2_654 5_655
O1 Ho1 O1 69.77(9) 1_556 5_655
O1 Ho1 O1 84.79(10) 6_556 5_655
O4 Ho1 O2 161.04(8) 2_655 6_556
O4 Ho1 O2 80.30(9) . 6_556
O1 Ho1 O2 115.97(7) 2_654 6_556
O1 Ho1 O2 79.66(8) 1_556 6_556
O1 Ho1 O2 52.26(7) 6_556 6_556
O1 Ho1 O2 72.39(8) 5_655 6_556
O4 Ho1 O2 80.30(9) 2_655 5_655
O4 Ho1 O2 161.04(8) . 5_655
O1 Ho1 O2 79.66(8) 2_654 5_655
O1 Ho1 O2 115.97(7) 1_556 5_655
O1 Ho1 O2 72.39(8) 6_556 5_655
O1 Ho1 O2 52.26(7) 5_655 5_655
O2 Ho1 O2 103.49(12) 6_556 5_655
O4 Ho1 C11 165.85(9) 2_655 6_556
O4 Ho1 C11 91.23(9) . 6_556
O1 Ho1 C11 94.81(8) 2_654 6_556
O1 Ho1 C11 104.23(8) 1_556 6_556
O1 Ho1 C11 26.78(7) 6_556 6_556
O1 Ho1 C11 74.14(8) 5_655 6_556
O2 Ho1 C11 25.84(8) 6_556 6_556
O2 Ho1 C11 85.55(9) 5_655 6_556
O4 Ho1 C11 91.23(9) 2_655 5_655
O4 Ho1 C11 165.85(9) . 5_655
O1 Ho1 C11 104.23(8) 2_654 5_655
O1 Ho1 C11 94.81(8) 1_556 5_655
O1 Ho1 C11 74.14(8) 6_556 5_655
O1 Ho1 C11 26.78(7) 5_655 5_655
O2 Ho1 C11 85.55(9) 6_556 5_655
O2 Ho1 C11 25.84(8) 5_655 5_655
C11 Ho1 C11 75.73(12) 6_556 5_655
O4 Ho1 Ho1 115.70(6) 2_655 5_655
O4 Ho1 Ho1 89.46(5) . 5_655
O1 Ho1 Ho1 35.93(6) 2_654 5_655
O1 Ho1 Ho1 161.96(6) 1_556 5_655
O1 Ho1 Ho1 33.84(5) 6_556 5_655
O1 Ho1 Ho1 109.35(5) 5_655 5_655
O2 Ho1 Ho1 82.94(5) 6_556 5_655
O2 Ho1 Ho1 72.80(5) 5_655 5_655
C11 Ho1 Ho1 59.43(6) 6_556 5_655
C11 Ho1 Ho1 88.57(6) 5_655 5_655
O4 Ho1 Ho1 89.46(5) 2_655 5_656
O4 Ho1 Ho1 115.70(6) . 5_656
O1 Ho1 Ho1 161.96(6) 2_654 5_656
O1 Ho1 Ho1 35.93(6) 1_556 5_656
O1 Ho1 Ho1 109.35(5) 6_556 5_656
O1 Ho1 Ho1 33.84(5) 5_655 5_656
O2 Ho1 Ho1 72.80(5) 6_556 5_656
O2 Ho1 Ho1 82.94(5) 5_655 5_656
C11 Ho1 Ho1 88.57(6) 6_556 5_656
C11 Ho1 Ho1 59.43(6) 5_655 5_656
Ho1 Ho1 Ho1 140.495(11) 5_655 5_656
N2 Ag1 N2 180.00(13) 7_554 .
C11 O1 Ho1 148.36(18) . 1_554
C11 O1 Ho1 93.07(18) . 5_655
Ho1 O1 Ho1 110.23(9) 1_554 5_655
C12 O4 Ho1 152.6(2) . .
C11 O2 Ho1 93.75(18) . 5_655
O2 C11 O1 119.3(3) . .
O2 C11 C4 122.2(3) . .
O1 C11 C4 118.5(3) . .
O2 C11 Ho1 60.41(17) . 5_655
O1 C11 Ho1 60.15(16) . 5_655
C4 C11 Ho1 166.0(2) . 5_655
C10 N2 C6 118.7(3) . .
C10 N2 Ag1 122.7(2) . .
C6 N2 Ag1 117.8(2) . .
C1 N1 C5 117.4(3) . .
O3 C12 O4 126.3(3) . .
O3 C12 C7 119.4(3) . .
O4 C12 C7 114.2(3) . .
C2 C3 C4 119.6(3) . .
C2 C3 H3 120.2 . .
C4 C3 H3 120.2 . .
N1 C5 C4 122.5(3) . .
N1 C5 C6 113.5(3) . .
C4 C5 C6 124.0(3) . .
N1 C1 C2 124.0(3) . .
N1 C1 H1 118.0 . .
C2 C1 H1 118.0 . .
C3 C2 C1 118.1(3) . .
C3 C2 H2 120.9 . .
C1 C2 H2 120.9 . .
C3 C4 C5 118.1(3) . .
C3 C4 C11 119.1(3) . .
C5 C4 C11 122.8(3) . .
C8 C7 C6 118.5(3) . .
C8 C7 C12 121.1(3) . .
C6 C7 C12 120.3(3) . .
N2 C6 C7 121.2(3) . .
N2 C6 C5 115.4(2) . .
C7 C6 C5 123.4(3) . .
N2 C10 C9 123.2(3) . .
N2 C10 H10 118.4 . .
C9 C10 H10 118.4 . .
C7 C8 C9 120.3(3) . .
C7 C8 H8 119.9 . .
C9 C8 H8 119.9 . .
C10 C9 C8 118.1(3) . .
C10 C9 H9 121.0 . .
C8 C9 H9 121.0 . .

loop_
_geom_bond_atom_site_label_1
_geom_bond_atom_site_label_2
_geom_bond_distance
_geom_bond_site_symmetry_2
Ho1 O4 2.181(2) 2_655
Ho1 O4 2.181(2) .
Ho1 O1 2.344(2) 2_654
Ho1 O1 2.344(2) 1_556
Ho1 O1 2.470(2) 6_556
Ho1 O1 2.470(2) 5_655
Ho1 O2 2.478(2) 6_556
Ho1 O2 2.478(2) 5_655
Ho1 C11 2.843(3) 6_556
Ho1 C11 2.843(3) 5_655
Ho1 Ho1 3.9492(2) 5_655
Ho1 Ho1 3.9492(2) 5_656
Ag1 N2 2.139(2) 7_554
Ag1 N2 2.139(2) .
O1 C11 1.283(4) .
O1 Ho1 2.344(2) 1_554
O1 Ho1 2.470(2) 5_655
O4 C12 1.281(4) .
O2 C11 1.242(4) .
O2 Ho1 2.478(2) 5_655
O3 C12 1.214(4) .
C11 C4 1.496(5) .
C11 Ho1 2.843(3) 5_655
N2 C10 1.341(4) .
N2 C6 1.352(4) .
N1 C1 1.336(4) .
N1 C5 1.341(4) .
C12 C7 1.520(4) .
C3 C2 1.371(5) .
C3 C4 1.388(4) .
C3 H3 0.9300 .
C5 C4 1.402(4) .
C5 C6 1.498(4) .
C1 C2 1.384(5) .
C1 H1 0.9300 .
C2 H2 0.9300 .
C7 C8 1.376(5) .
C7 C6 1.401(4) .
C10 C9 1.375(5) .
C10 H10 0.9300 .
C8 C9 1.380(5) .
C8 H8 0.9300 .
C9 H9 0.9300 .
